data_7106226
loop_
_publ_author_name
'Yusuke Funasako'
'Tomoyuki Mochida'
'Takashi Inagaki'
'Takahiro Sakurai'
'Hitoshi Ohta'
'Ko Furukawa'
'Toshikazu Nakamura'

_publ_section_title
;
 Magnetic memory based on magnetic alignment of a paramagnetic ionic
 liquid near room temperature
;
_journal_name_full Chem.Commun.
_journal_page_first 4475
_journal_paper_doi 10.1039/c0cc05820c
_journal_volume 47
_journal_year 2011
_chemical_formula_moiety 'C22 H34 Fe, C2 F6 N O4 S2'
_chemical_formula_sum 'C24 H34 F6 Fe N O4 S2'
_chemical_formula_weight 634.49
_chemical_name_systematic
;
?
;
_space_group_IT_number 33
_symmetry_cell_setting orthorhombic
_symmetry_space_group_name_Hall 'P 2c -2n'
_symmetry_space_group_name_H-M 'P n a 21'
_atom_sites_solution_hydrogens geom
_atom_sites_solution_primary direct
_atom_sites_solution_secondary difmap
_audit_creation_method SHELXL-97
_cell_angle_alpha 90.00
_cell_angle_beta 90.00
_cell_angle_gamma 90.00
_cell_formula_units_Z 4
_cell_length_a 26.602(3)
_cell_length_b 8.7735(9)
_cell_length_c 11.9016(12)
_cell_measurement_reflns_used 5535
_cell_measurement_temperature 100(2)
_cell_measurement_theta_max 27.40
_cell_measurement_theta_min 2.78
_cell_volume 2777.7(5)
_computing_cell_refinement 'Bruker SMART'
_computing_data_collection 'Bruker SMART'
_computing_data_reduction 'Bruker SAINT'
_computing_molecular_graphics 'Bruker SHELXTL'
_computing_publication_material 'Bruker SHELXTL'
_computing_structure_refinement 'SHELXL-97 (Sheldrick, 1997)'
_computing_structure_solution 'SHELXS-97 (Sheldrick, 1990)'
_diffrn_ambient_temperature 100(2)
_diffrn_detector_area_resol_mean 8.366
_diffrn_measured_fraction_theta_full 0.926
_diffrn_measured_fraction_theta_max 0.926
_diffrn_measurement_device_type 'CCD area detector'
_diffrn_measurement_method 'phi and omega scans'
_diffrn_radiation_monochromator graphite
_diffrn_radiation_source 'fine-focus sealed tube'
_diffrn_radiation_type MoK\a
_diffrn_radiation_wavelength 0.71073
_diffrn_reflns_av_R_equivalents 0.0241
_diffrn_reflns_av_sigmaI/netI 0.0326
_diffrn_reflns_limit_h_max 29
_diffrn_reflns_limit_h_min -33
_diffrn_reflns_limit_k_max 10
_diffrn_reflns_limit_k_min -9
_diffrn_reflns_limit_l_max 14
_diffrn_reflns_limit_l_min -15
_diffrn_reflns_number 15031
_diffrn_reflns_theta_full 27.44
_diffrn_reflns_theta_max 27.44
_diffrn_reflns_theta_min 1.53
_diffrn_standards_decay_% 0
_diffrn_standards_interval_time 72901
_exptl_absorpt_coefficient_mu 0.765
_exptl_absorpt_correction_T_max 0.9628
_exptl_absorpt_correction_T_min 0.6569
_exptl_absorpt_correction_type none
_exptl_absorpt_process_details 'SADABS; Sheldrick, 1996'
_exptl_crystal_colour green
_exptl_crystal_density_diffrn 1.517
_exptl_crystal_density_meas 0
_exptl_crystal_density_method 'not measured'
_exptl_crystal_description plate
_exptl_crystal_F_000 1316
_exptl_crystal_size_max 0.60
_exptl_crystal_size_mid 0.36
_exptl_crystal_size_min 0.05
_refine_diff_density_max 0.618
_refine_diff_density_min -0.293
_refine_diff_density_rms 0.059
_refine_ls_abs_structure_details 'Flack H D (1983), Acta Cryst. A39, 876-881'
_refine_ls_abs_structure_Flack 0.016(11)
_refine_ls_extinction_method none
_refine_ls_goodness_of_fit_ref 1.068
_refine_ls_hydrogen_treatment constr
_refine_ls_matrix_type full
_refine_ls_number_parameters 343
_refine_ls_number_reflns 5663
_refine_ls_number_restraints 1
_refine_ls_restrained_S_all 1.068
_refine_ls_R_factor_all 0.0272
_refine_ls_R_factor_gt 0.0254
_refine_ls_shift/su_max 0.001
_refine_ls_shift/su_mean 0.000
_refine_ls_structure_factor_coef Fsqd
_refine_ls_weighting_details 'calc w=1/[\s^2^(Fo^2^)+(0.0257P)^2^+0.7591P] where P=(Fo^2^+2Fc^2^)/3'
_refine_ls_weighting_scheme calc
_refine_ls_wR_factor_gt 0.0617
_refine_ls_wR_factor_ref 0.0626
_reflns_number_gt 5378
_reflns_number_total 5663
_reflns_threshold_expression >2sigma(I)
_cod_data_source_file c0cc05820c.txt
_cod_data_source_block c4tfsi2(at_100K)
_cod_original_cell_volume 2777.8(5)
_cod_database_code 7106226

loop_
_symmetry_equiv_pos_as_xyz
'x, y, z'
'-x, -y, z+1/2'
'x+1/2, -y+1/2, z'
'-x+1/2, y+1/2, z+1/2'

loop_
_atom_site_label
_atom_site_type_symbol
_atom_site_fract_x
_atom_site_fract_y
_atom_site_fract_z
_atom_site_U_iso_or_equiv
_atom_site_adp_type
_atom_site_occupancy
_atom_site_symmetry_multiplicity
_atom_site_calc_flag
_atom_site_refinement_flags
_atom_site_disorder_assembly
_atom_site_disorder_group
O3 O 0.45090(6) 1.07764(18) 0.18134(14) 0.0350(4) Uani 1 1 d . . .
S1 S 0.315901(15) 0.92421(5) 0.24888(5) 0.02300(9) Uani 1 1 d . . .
S2 S 0.407314(15) 1.08010(5) 0.25136(5) 0.02212(9) Uani 1 1 d . . .
O4 O 0.41351(6) 1.05011(18) 0.36766(13) 0.0319(3) Uani 1 1 d . . .
F5 F 0.34348(5) 1.29834(16) 0.29908(15) 0.0523(4) Uani 1 1 d . . .
O2 O 0.30688(5) 0.96934(18) 0.36235(13) 0.0313(3) Uani 1 1 d . . .
F3 F 0.37539(4) 0.70414(15) 0.31651(12) 0.0345(3) Uani 1 1 d . . .
F4 F 0.37971(7) 1.32319(17) 0.13943(15) 0.0550(4) Uani 1 1 d . . .
C24 C 0.38624(7) 1.2792(2) 0.2447(3) 0.0318(4) Uani 1 1 d . . .
F2 F 0.29677(5) 0.64598(15) 0.31139(14) 0.0421(3) Uani 1 1 d . . .
O1 O 0.27470(6) 0.92412(19) 0.17148(14) 0.0374(4) Uani 1 1 d . . .
C23 C 0.33331(7) 0.7230(2) 0.2598(2) 0.0267(4) Uani 1 1 d . . .
F6 F 0.42054(5) 1.36940(15) 0.29099(13) 0.0447(4) Uani 1 1 d . . .
F1 F 0.33893(6) 0.66109(15) 0.15797(12) 0.0414(3) Uani 1 1 d . . .
N1 N 0.36327(6) 0.9946(2) 0.18865(15) 0.0255(4) Uani 1 1 d . . .
C16 C 0.23618(8) 0.3504(3) 0.1087(2) 0.0333(5) Uani 1 1 d . . .
H16A H 0.2471 0.2544 0.1430 0.050 Uiso 1 1 calc R . .
H16B H 0.2495 0.4362 0.1521 0.050 Uiso 1 1 calc R . .
H16C H 0.2487 0.3560 0.0314 0.050 Uiso 1 1 calc R . .
C22 C 0.00682(9) 0.1750(3) 0.7011(2) 0.0328(5) Uani 1 1 d . . .
H22A H 0.0089 0.2833 0.7207 0.049 Uiso 1 1 calc R . .
H22B H 0.0231 0.1142 0.7597 0.049 Uiso 1 1 calc R . .
H22C H -0.0285 0.1449 0.6948 0.049 Uiso 1 1 calc R . .
Fe1 Fe 0.130746(8) 0.34906(3) 0.24780(3) 0.01671(6) Uani 1 1 d . . .
C1 C 0.08595(8) 0.2798(3) 0.38342(17) 0.0212(4) Uani 1 1 d . . .
C6 C 0.09597(8) 0.2879(3) 0.09512(17) 0.0228(5) Uani 1 1 d . . .
C5 C 0.13234(8) 0.2000(2) 0.38625(17) 0.0220(5) Uani 1 1 d . . .
C2 C 0.09643(8) 0.4390(2) 0.39064(17) 0.0196(4) Uani 1 1 d . . .
C4 C 0.17194(8) 0.3089(2) 0.39579(17) 0.0202(4) Uani 1 1 d . . .
C7 C 0.09889(9) 0.4479(3) 0.10653(18) 0.0243(5) Uani 1 1 d . . .
H7 H 0.0710 0.5154 0.1086 0.029 Uiso 1 1 calc R . .
C3 C 0.14982(8) 0.4576(2) 0.39955(16) 0.0202(4) Uani 1 1 d . . .
C8 C 0.14998(9) 0.4919(2) 0.11441(17) 0.0233(4) Uani 1 1 d . . .
C10 C 0.14653(8) 0.2311(2) 0.09724(17) 0.0203(4) Uani 1 1 d . . .
C9 C 0.17969(8) 0.3576(2) 0.10802(18) 0.0223(5) Uani 1 1 d . . .
C13 C 0.22715(8) 0.2768(3) 0.4058(2) 0.0336(5) Uani 1 1 d . . .
H13A H 0.2360 0.2644 0.4852 0.050 Uiso 1 1 calc R . .
H13B H 0.2462 0.3619 0.3739 0.050 Uiso 1 1 calc R . .
H13C H 0.2352 0.1830 0.3649 0.050 Uiso 1 1 calc R . .
C17 C 0.16119(9) 0.0664(3) 0.0846(2) 0.0317(5) Uani 1 1 d . . .
H17A H 0.1635 0.0408 0.0046 0.048 Uiso 1 1 calc R . .
H17B H 0.1358 0.0018 0.1204 0.048 Uiso 1 1 calc R . .
H17C H 0.1939 0.0493 0.1205 0.048 Uiso 1 1 calc R . .
C14 C 0.13918(10) 0.0306(3) 0.3838(2) 0.0348(5) Uani 1 1 d . . .
H14A H 0.1716 0.0060 0.3491 0.052 Uiso 1 1 calc R . .
H14B H 0.1120 -0.0158 0.3400 0.052 Uiso 1 1 calc R . .
H14C H 0.1384 -0.0093 0.4607 0.052 Uiso 1 1 calc R . .
C12 C 0.17682(9) 0.6048(3) 0.41607(19) 0.0291(5) Uani 1 1 d . . .
H12A H 0.1574 0.6876 0.3818 0.044 Uiso 1 1 calc R . .
H12B H 0.2100 0.5990 0.3807 0.044 Uiso 1 1 calc R . .
H12C H 0.1808 0.6244 0.4966 0.044 Uiso 1 1 calc R . .
C19 C 0.03366(9) 0.2124(3) 0.37989(19) 0.0333(5) Uani 1 1 d . . .
H19A H 0.0358 0.1030 0.3601 0.040 Uiso 1 1 calc R . .
H19B H 0.0137 0.2644 0.3211 0.040 Uiso 1 1 calc R . .
C21 C 0.03298(9) 0.1481(3) 0.59022(19) 0.0338(5) Uani 1 1 d . . .
H21A H 0.0682 0.1843 0.5954 0.041 Uiso 1 1 calc R . .
H21B H 0.0337 0.0375 0.5740 0.041 Uiso 1 1 calc R . .
C18 C 0.04904(9) 0.1966(3) 0.0770(2) 0.0334(5) Uani 1 1 d . . .
H18A H 0.0207 0.2478 0.1136 0.050 Uiso 1 1 calc R . .
H18B H 0.0534 0.0947 0.1094 0.050 Uiso 1 1 calc R . .
H18C H 0.0424 0.1878 -0.0037 0.050 Uiso 1 1 calc R . .
C15 C 0.16869(10) 0.6532(3) 0.1181(2) 0.0373(6) Uani 1 1 d . . .
H15A H 0.1721 0.6922 0.0413 0.056 Uiso 1 1 calc R . .
H15B H 0.2015 0.6562 0.1557 0.056 Uiso 1 1 calc R . .
H15C H 0.1447 0.7165 0.1597 0.056 Uiso 1 1 calc R . .
C20 C 0.00673(8) 0.2301(3) 0.4958(2) 0.0381(6) Uani 1 1 d . . .
H20A H 0.0045 0.3398 0.5146 0.046 Uiso 1 1 calc R . .
H20B H -0.0280 0.1904 0.4892 0.046 Uiso 1 1 calc R . .
C11 C 0.05870(8) 0.5653(3) 0.39430(18) 0.0296(5) Uani 1 1 d . . .
H11A H 0.0521 0.5931 0.4726 0.044 Uiso 1 1 calc R . .
H11B H 0.0274 0.5314 0.3587 0.044 Uiso 1 1 calc R . .
H11C H 0.0719 0.6540 0.3539 0.044 Uiso 1 1 calc R . .

loop_
_atom_site_aniso_label
_atom_site_aniso_U_11
_atom_site_aniso_U_22
_atom_site_aniso_U_33
_atom_site_aniso_U_23
_atom_site_aniso_U_13
_atom_site_aniso_U_12
O3 0.0315(8) 0.0366(9) 0.0369(9) 0.0007(7) 0.0086(7) -0.0028(7)
S1 0.02122(19) 0.0227(2) 0.0251(2) 0.0010(3) -0.0020(3) 0.00117(16)
S2 0.02284(19) 0.0218(2) 0.0217(2) 0.0037(2) -0.0001(3) 0.00057(16)
O4 0.0314(8) 0.0379(9) 0.0264(8) 0.0081(7) -0.0072(6) -0.0059(7)
F5 0.0316(7) 0.0332(8) 0.0923(13) -0.0091(8) 0.0072(7) 0.0070(6)
O2 0.0303(8) 0.0329(8) 0.0308(8) -0.0039(7) 0.0068(7) -0.0007(7)
F3 0.0289(6) 0.0308(7) 0.0439(8) 0.0089(6) -0.0033(6) 0.0070(5)
F4 0.0767(11) 0.0335(8) 0.0549(10) 0.0203(7) -0.0230(9) -0.0026(8)
C24 0.0272(9) 0.0243(9) 0.0438(11) 0.0022(13) -0.0049(13) 0.0001(7)
F2 0.0358(7) 0.0327(7) 0.0579(9) 0.0105(6) 0.0072(7) -0.0083(6)
O1 0.0303(9) 0.0391(9) 0.0427(10) 0.0029(7) -0.0130(7) 0.0014(7)
C23 0.0274(9) 0.0236(9) 0.0290(11) 0.0001(10) 0.0039(10) -0.0019(7)
F6 0.0383(7) 0.0260(7) 0.0697(11) -0.0059(6) -0.0122(7) -0.0056(6)
F1 0.0513(9) 0.0311(7) 0.0419(8) -0.0097(6) 0.0036(7) 0.0008(6)
N1 0.0316(10) 0.0245(9) 0.0203(9) 0.0023(7) 0.0000(7) -0.0036(7)
C16 0.0228(11) 0.0481(15) 0.0291(12) -0.0028(10) 0.0046(9) -0.0011(10)
C22 0.0314(12) 0.0346(12) 0.0325(11) 0.0012(9) 0.0100(9) -0.0040(9)
Fe1 0.01801(11) 0.01617(11) 0.01595(11) 0.00168(13) 0.00017(13) 0.00116(8)
C1 0.0210(10) 0.0249(11) 0.0177(10) 0.0047(8) -0.0002(8) -0.0031(8)
C6 0.0249(11) 0.0286(11) 0.0149(10) 0.0009(8) -0.0029(8) 0.0013(9)
C5 0.0306(12) 0.0187(10) 0.0168(10) 0.0039(8) -0.0007(8) -0.0021(8)
C2 0.0180(10) 0.0242(11) 0.0166(10) 0.0019(8) 0.0030(8) 0.0014(8)
C4 0.0175(10) 0.0255(10) 0.0176(10) 0.0018(8) -0.0015(8) 0.0051(8)
C7 0.0305(12) 0.0264(11) 0.0160(11) 0.0052(9) 0.0021(9) 0.0104(10)
C3 0.0236(10) 0.0236(10) 0.0132(9) 0.0002(8) 0.0014(8) -0.0034(8)
C8 0.0312(11) 0.0225(10) 0.0162(10) 0.0031(8) 0.0054(8) 0.0003(9)
C10 0.0241(10) 0.0218(10) 0.0149(9) -0.0010(8) -0.0002(8) 0.0049(9)
C9 0.0231(10) 0.0284(11) 0.0153(10) 0.0004(8) 0.0028(8) 0.0012(8)
C13 0.0238(11) 0.0496(15) 0.0274(11) 0.0025(11) -0.0024(9) 0.0114(11)
C17 0.0404(13) 0.0268(11) 0.0279(11) -0.0030(9) -0.0015(10) 0.0089(10)
C14 0.0563(15) 0.0216(11) 0.0263(12) 0.0046(9) -0.0037(11) 0.0032(10)
C12 0.0338(12) 0.0270(11) 0.0266(11) -0.0031(9) 0.0042(9) -0.0087(9)
C19 0.0283(11) 0.0497(14) 0.0218(11) 0.0087(10) -0.0049(9) -0.0162(10)
C21 0.0293(11) 0.0419(13) 0.0303(12) -0.0004(10) 0.0041(9) -0.0058(10)
C18 0.0286(12) 0.0432(14) 0.0284(12) -0.0045(10) -0.0047(9) -0.0055(10)
C15 0.0568(15) 0.0226(11) 0.0324(12) 0.0052(9) 0.0115(12) -0.0066(10)
C20 0.0255(11) 0.0487(15) 0.0401(14) 0.0068(11) 0.0044(10) -0.0045(10)
C11 0.0290(11) 0.0329(12) 0.0271(11) 0.0015(9) 0.0049(9) 0.0111(9)

loop_
_atom_type_symbol
_atom_type_description
_atom_type_scat_dispersion_real
_atom_type_scat_dispersion_imag
_atom_type_scat_source
C C 0.0033 0.0016 'International Tables Vol C Tables 4.2.6.8 and 6.1.1.4'
H H 0.0000 0.0000 'International Tables Vol C Tables 4.2.6.8 and 6.1.1.4'
N N 0.0061 0.0033 'International Tables Vol C Tables 4.2.6.8 and 6.1.1.4'
O O 0.0106 0.0060 'International Tables Vol C Tables 4.2.6.8 and 6.1.1.4'
F F 0.0171 0.0103 'International Tables Vol C Tables 4.2.6.8 and 6.1.1.4'
S S 0.1246 0.1234 'International Tables Vol C Tables 4.2.6.8 and 6.1.1.4'
Fe Fe 0.3463 0.8444 'International Tables Vol C Tables 4.2.6.8 and 6.1.1.4'

loop_
_geom_angle_atom_site_label_1
_geom_angle_atom_site_label_2
_geom_angle_atom_site_label_3
_geom_angle
_geom_angle_site_symmetry_1
_geom_angle_site_symmetry_3
_geom_angle_publ_flag
O2 S1 O1 118.69(10) . . ?
O2 S1 N1 117.13(9) . . ?
O1 S1 N1 108.65(10) . . ?
O2 S1 C23 104.05(10) . . ?
O1 S1 C23 103.83(10) . . ?
N1 S1 C23 102.01(9) . . ?
O4 S2 O3 118.18(10) . . ?
O4 S2 N1 117.35(9) . . ?
O3 S2 N1 108.64(10) . . ?
O4 S2 C24 104.72(12) . . ?
O3 S2 C24 103.71(10) . . ?
N1 S2 C24 101.82(10) . . ?
F5 C24 F4 108.34(18) . . ?
F5 C24 F6 108.2(2) . . ?
F4 C24 F6 108.05(19) . . ?
F5 C24 S2 111.27(15) . . ?
F4 C24 S2 111.02(19) . . ?
F6 C24 S2 109.81(14) . . ?
F3 C23 F2 108.66(19) . . ?
F3 C23 F1 108.55(16) . . ?
F2 C23 F1 107.02(17) . . ?
F3 C23 S1 111.90(13) . . ?
F2 C23 S1 109.71(14) . . ?
F1 C23 S1 110.85(16) . . ?
S1 N1 S2 124.38(12) . . ?
C9 C16 H16A 109.5 . . ?
C9 C16 H16B 109.5 . . ?
H16A C16 H16B 109.5 . . ?
C9 C16 H16C 109.5 . . ?
H16A C16 H16C 109.5 . . ?
H16B C16 H16C 109.5 . . ?
C21 C22 H22A 109.5 . . ?
C21 C22 H22B 109.5 . . ?
H22A C22 H22B 109.5 . . ?
C21 C22 H22C 109.5 . . ?
H22A C22 H22C 109.5 . . ?
H22B C22 H22C 109.5 . . ?
C7 Fe1 C2 108.90(6) . . ?
C7 Fe1 C8 39.81(9) . . ?
C2 Fe1 C8 120.04(9) . . ?
C7 Fe1 C1 120.89(8) . . ?
C2 Fe1 C1 39.92(9) . . ?
C8 Fe1 C1 154.10(8) . . ?
C7 Fe1 C3 127.26(9) . . ?
C2 Fe1 C3 40.03(8) . . ?
C8 Fe1 C3 108.80(8) . . ?
C1 Fe1 C3 66.89(8) . . ?
C7 Fe1 C4 164.14(9) . . ?
C2 Fe1 C4 66.98(8) . . ?
C8 Fe1 C4 127.58(9) . . ?
C1 Fe1 C4 66.61(8) . . ?
C3 Fe1 C4 39.80(8) . . ?
C7 Fe1 C5 154.61(9) . . ?
C2 Fe1 C5 66.78(8) . . ?
C8 Fe1 C5 164.64(8) . . ?
C1 Fe1 C5 39.50(8) . . ?
C3 Fe1 C5 66.70(8) . . ?
C4 Fe1 C5 39.64(8) . . ?
C7 Fe1 C6 39.48(9) . . ?
C2 Fe1 C6 127.38(8) . . ?
C8 Fe1 C6 66.71(9) . . ?
C1 Fe1 C6 109.90(8) . . ?
C3 Fe1 C6 163.92(9) . . ?
C4 Fe1 C6 155.13(8) . . ?
C5 Fe1 C6 121.70(9) . . ?
C7 Fe1 C10 66.30(8) . . ?
C2 Fe1 C10 164.72(8) . . ?
C8 Fe1 C10 66.41(8) . . ?
C1 Fe1 C10 128.63(9) . . ?
C3 Fe1 C10 154.48(8) . . ?
C4 Fe1 C10 121.64(8) . . ?
C5 Fe1 C10 110.84(8) . . ?
C6 Fe1 C10 39.74(9) . . ?
C7 Fe1 C9 66.34(8) . . ?
C2 Fe1 C9 153.91(9) . . ?
C8 Fe1 C9 39.54(8) . . ?
C1 Fe1 C9 165.08(9) . . ?
C3 Fe1 C9 120.73(8) . . ?
C4 Fe1 C9 110.11(7) . . ?
C5 Fe1 C9 128.74(8) . . ?
C6 Fe1 C9 66.48(8) . . ?
C10 Fe1 C9 39.37(8) . . ?
C5 C1 C2 108.16(17) . . ?
C5 C1 C19 127.4(2) . . ?
C2 C1 C19 124.3(2) . . ?
C5 C1 Fe1 70.55(12) . . ?
C2 C1 Fe1 69.60(11) . . ?
C19 C1 Fe1 127.95(15) . . ?
C7 C6 C10 106.99(19) . . ?
C7 C6 C18 126.2(2) . . ?
C10 C6 C18 126.7(2) . . ?
C7 C6 Fe1 68.91(12) . . ?
C10 C6 Fe1 70.25(11) . . ?
C18 C6 Fe1 128.70(16) . . ?
C1 C5 C4 108.27(19) . . ?
C1 C5 C14 126.50(19) . . ?
C4 C5 C14 125.20(19) . . ?
C1 C5 Fe1 69.95(12) . . ?
C4 C5 Fe1 70.17(12) . . ?
C14 C5 Fe1 127.16(15) . . ?
C1 C2 C3 108.02(18) . . ?
C1 C2 C11 126.56(19) . . ?
C3 C2 C11 125.35(19) . . ?
C1 C2 Fe1 70.47(12) . . ?
C3 C2 Fe1 70.70(11) . . ?
C11 C2 Fe1 126.73(15) . . ?
C5 C4 C3 108.02(18) . . ?
C5 C4 C13 127.1(2) . . ?
C3 C4 C13 124.8(2) . . ?
C5 C4 Fe1 70.19(12) . . ?
C3 C4 Fe1 70.09(12) . . ?
C13 C4 Fe1 127.44(15) . . ?
C6 C7 C8 109.25(19) . . ?
C6 C7 Fe1 71.62(12) . . ?
C8 C7 Fe1 70.60(12) . . ?
C6 C7 H7 125.4 . . ?
C8 C7 H7 125.4 . . ?
Fe1 C7 H7 124.0 . . ?
C4 C3 C2 107.52(18) . . ?
C4 C3 C12 126.5(2) . . ?
C2 C3 C12 125.9(2) . . ?
C4 C3 Fe1 70.11(12) . . ?
C2 C3 Fe1 69.27(12) . . ?
C12 C3 Fe1 128.44(15) . . ?
C7 C8 C9 107.73(19) . . ?
C7 C8 C15 125.2(2) . . ?
C9 C8 C15 126.8(2) . . ?
C7 C8 Fe1 69.59(12) . . ?
C9 C8 Fe1 71.28(12) . . ?
C15 C8 Fe1 128.72(16) . . ?
C9 C10 C6 108.16(19) . . ?
C9 C10 C17 126.7(2) . . ?
C6 C10 C17 125.1(2) . . ?
C9 C10 Fe1 70.40(12) . . ?
C6 C10 Fe1 70.01(12) . . ?
C17 C10 Fe1 127.41(15) . . ?
C8 C9 C10 107.86(19) . . ?
C8 C9 C16 126.2(2) . . ?
C10 C9 C16 126.0(2) . . ?
C8 C9 Fe1 69.18(12) . . ?
C10 C9 Fe1 70.23(12) . . ?
C16 C9 Fe1 127.57(16) . . ?
C4 C13 H13A 109.5 . . ?
C4 C13 H13B 109.5 . . ?
H13A C13 H13B 109.5 . . ?
C4 C13 H13C 109.5 . . ?
H13A C13 H13C 109.5 . . ?
H13B C13 H13C 109.5 . . ?
C10 C17 H17A 109.5 . . ?
C10 C17 H17B 109.5 . . ?
H17A C17 H17B 109.5 . . ?
C10 C17 H17C 109.5 . . ?
H17A C17 H17C 109.5 . . ?
H17B C17 H17C 109.5 . . ?
C5 C14 H14A 109.5 . . ?
C5 C14 H14B 109.5 . . ?
H14A C14 H14B 109.5 . . ?
C5 C14 H14C 109.5 . . ?
H14A C14 H14C 109.5 . . ?
H14B C14 H14C 109.5 . . ?
C3 C12 H12A 109.5 . . ?
C3 C12 H12B 109.5 . . ?
H12A C12 H12B 109.5 . . ?
C3 C12 H12C 109.5 . . ?
H12A C12 H12C 109.5 . . ?
H12B C12 H12C 109.5 . . ?
C1 C19 C20 111.01(19) . . ?
C1 C19 H19A 109.4 . . ?
C20 C19 H19A 109.4 . . ?
C1 C19 H19B 109.4 . . ?
C20 C19 H19B 109.4 . . ?
H19A C19 H19B 108.0 . . ?
C20 C21 C22 111.3(2) . . ?
C20 C21 H21A 109.4 . . ?
C22 C21 H21A 109.4 . . ?
C20 C21 H21B 109.4 . . ?
C22 C21 H21B 109.4 . . ?
H21A C21 H21B 108.0 . . ?
C6 C18 H18A 109.5 . . ?
C6 C18 H18B 109.5 . . ?
H18A C18 H18B 109.5 . . ?
C6 C18 H18C 109.5 . . ?
H18A C18 H18C 109.5 . . ?
H18B C18 H18C 109.5 . . ?
C8 C15 H15A 109.5 . . ?
C8 C15 H15B 109.5 . . ?
H15A C15 H15B 109.5 . . ?
C8 C15 H15C 109.5 . . ?
H15A C15 H15C 109.5 . . ?
H15B C15 H15C 109.5 . . ?
C21 C20 C19 113.52(19) . . ?
C21 C20 H20A 108.9 . . ?
C19 C20 H20A 108.9 . . ?
C21 C20 H20B 108.9 . . ?
C19 C20 H20B 108.9 . . ?
H20A C20 H20B 107.7 . . ?
C2 C11 H11A 109.5 . . ?
C2 C11 H11B 109.5 . . ?
H11A C11 H11B 109.5 . . ?
C2 C11 H11C 109.5 . . ?
H11A C11 H11C 109.5 . . ?
H11B C11 H11C 109.5 . . ?

loop_
_geom_bond_atom_site_label_1
_geom_bond_atom_site_label_2
_geom_bond_distance
_geom_bond_site_symmetry_2
_geom_bond_publ_flag
O3 S2 1.4281(16) . ?
S1 O2 1.4276(17) . ?
S1 O1 1.4319(16) . ?
S1 N1 1.5760(18) . ?
S1 C23 1.8294(19) . ?
S2 O4 1.4186(16) . ?
S2 N1 1.5786(18) . ?
S2 C24 1.8366(19) . ?
F5 C24 1.320(3) . ?
F3 C23 1.318(2) . ?
F4 C24 1.322(4) . ?
C24 F6 1.328(3) . ?
F2 C23 1.334(2) . ?
C23 F1 1.337(3) . ?
C16 C9 1.504(3) . ?
C16 H16A 0.9800 . ?
C16 H16B 0.9800 . ?
C16 H16C 0.9800 . ?
C22 C21 1.510(3) . ?
C22 H22A 0.9800 . ?
C22 H22B 0.9800 . ?
C22 H22C 0.9800 . ?
Fe1 C7 2.073(2) . ?
Fe1 C2 2.085(2) . ?
Fe1 C8 2.086(2) . ?
Fe1 C1 2.096(2) . ?
Fe1 C3 2.104(2) . ?
Fe1 C4 2.104(2) . ?
Fe1 C5 2.104(2) . ?
Fe1 C6 2.108(2) . ?
Fe1 C10 2.112(2) . ?
Fe1 C9 2.114(2) . ?
C1 C5 1.419(3) . ?
C1 C2 1.428(3) . ?
C1 C19 1.512(3) . ?
C6 C7 1.413(3) . ?
C6 C10 1.435(3) . ?
C6 C18 1.499(3) . ?
C5 C4 1.427(3) . ?
C5 C14 1.497(3) . ?
C2 C3 1.434(3) . ?
C2 C11 1.495(3) . ?
C4 C3 1.432(3) . ?
C4 C13 1.500(3) . ?
C7 C8 1.416(3) . ?
C7 H7 0.9500 . ?
C3 C12 1.490(3) . ?
C8 C9 1.421(3) . ?
C8 C15 1.501(3) . ?
C10 C9 1.423(3) . ?
C10 C17 1.504(3) . ?
C13 H13A 0.9800 . ?
C13 H13B 0.9800 . ?
C13 H13C 0.9800 . ?
C17 H17A 0.9800 . ?
C17 H17B 0.9800 . ?
C17 H17C 0.9800 . ?
C14 H14A 0.9800 . ?
C14 H14B 0.9800 . ?
C14 H14C 0.9800 . ?
C12 H12A 0.9800 . ?
C12 H12B 0.9800 . ?
C12 H12C 0.9800 . ?
C19 C20 1.562(3) . ?
C19 H19A 0.9900 . ?
C19 H19B 0.9900 . ?
C21 C20 1.506(3) . ?
C21 H21A 0.9900 . ?
C21 H21B 0.9900 . ?
C18 H18A 0.9800 . ?
C18 H18B 0.9800 . ?
C18 H18C 0.9800 . ?
C15 H15A 0.9800 . ?
C15 H15B 0.9800 . ?
C15 H15C 0.9800 . ?
C20 H20A 0.9900 . ?
C20 H20B 0.9900 . ?
C11 H11A 0.9800 . ?
C11 H11B 0.9800 . ?
C11 H11C 0.9800 . ?
